data_4025148
loop_
_publ_author_name
'Sung Ok Kang'
'Victor W. Day'
'Kristin Bowman-James'

_publ_contact_author
; 
   Prof. Kristin Bowman-James 
   Department of Chemistry -- University of Kansas
   Malott Hall
   1251 Wescoe Hall Dr, Rm 2010 
   Lawrence, KS  66045-7582  USA 
;
_publ_contact_author_email kbowman-james@ku.edu
_publ_contact_author_fax 1(785)8645396
_publ_contact_author_phone 1(785)8644278
_publ_section_title
;
 Fluoride: Solution- and Solid-State Structural Binding Probe
;
_journal_name_full 'Journal of Organic Chemistry'
_journal_page_first 277
_journal_page_last 283
_journal_paper_doi 10.1021/jo901581w
_journal_volume 75
_journal_year 2010
_chemical_formula_sum 'C33 H53 N11 O13'
_chemical_formula_weight 811.86
_chemical_name_systematic
; 
 ? 
;
_space_group_IT_number 1
_symmetry_cell_setting triclinic
_symmetry_space_group_name_Hall 'P 1'
_symmetry_space_group_name_H-M 'P 1'
_atom_sites_solution_hydrogens geom
_atom_sites_solution_primary direct
_atom_sites_solution_secondary difmap
_audit_creation_method SHELXL-97
_cell_angle_alpha 64.1440(10)
_cell_angle_beta 71.2930(10)
_cell_angle_gamma 63.2490(10)
_cell_formula_units_Z 1
_cell_length_a 10.3691(5)
_cell_length_b 10.4155(5)
_cell_length_c 11.0993(5)
_cell_measurement_reflns_used 6611
_cell_measurement_temperature 100(2)
_cell_measurement_theta_max 30.50
_cell_measurement_theta_min 2.33
_cell_volume 951.65(8)
_computing_cell_refinement 'Bruker SAINT'
_computing_data_collection 'Bruker SMART'
_computing_data_reduction 'Bruker SAINT'
_computing_molecular_graphics 'Bruker SHELXTL'
_computing_publication_material 'Bruker SHELXTL'
_computing_structure_refinement 'Bruker SHELXTL'
_computing_structure_solution 'Bruker SHELXTL'
_diffrn_ambient_temperature 100(2)
_diffrn_measured_fraction_theta_full 0.982
_diffrn_measured_fraction_theta_max 0.982
_diffrn_measurement_device_type 'Bruker SMART APEX CCD area detector'
_diffrn_measurement_method 'phi and omega scans'
_diffrn_radiation_monochromator graphite
_diffrn_radiation_source 'fine-focus sealed tube'
_diffrn_radiation_type MoK\a
_diffrn_radiation_wavelength 0.71073
_diffrn_reflns_av_R_equivalents 0.0135
_diffrn_reflns_av_sigmaI/netI 0.0319
_diffrn_reflns_limit_h_max 14
_diffrn_reflns_limit_h_min -14
_diffrn_reflns_limit_k_max 14
_diffrn_reflns_limit_k_min -14
_diffrn_reflns_limit_l_max 15
_diffrn_reflns_limit_l_min -15
_diffrn_reflns_number 11641
_diffrn_reflns_theta_full 30.51
_diffrn_reflns_theta_max 30.51
_diffrn_reflns_theta_min 2.48
_diffrn_standards_decay_% 0.00
_exptl_absorpt_coefficient_mu 0.110
_exptl_absorpt_correction_type none
_exptl_crystal_colour Colorless
_exptl_crystal_density_diffrn 1.417
_exptl_crystal_density_method 'not measured'
_exptl_crystal_description 'Irregular chunk'
_exptl_crystal_F_000 432
_exptl_crystal_size_max 0.38
_exptl_crystal_size_mid 0.38
_exptl_crystal_size_min 0.20
_refine_diff_density_max 0.517
_refine_diff_density_min -0.464
_refine_diff_density_rms 0.075
_refine_ls_abs_structure_details 'Flack H D (1983), Acta Cryst. A39, 876-881'
_refine_ls_abs_structure_Flack 0.8(5)
_refine_ls_extinction_method none
_refine_ls_goodness_of_fit_ref 1.046
_refine_ls_hydrogen_treatment mixed
_refine_ls_matrix_type full
_refine_ls_number_parameters 726
_refine_ls_number_reflns 10046
_refine_ls_number_restraints 3
_refine_ls_restrained_S_all 1.046
_refine_ls_R_factor_all 0.0446
_refine_ls_R_factor_gt 0.0433
_refine_ls_shift/su_max 0.000
_refine_ls_shift/su_mean 0.000
_refine_ls_structure_factor_coef Fsqd
_refine_ls_weighting_details 'calc w=1/[\s^2^(Fo^2^)+(0.0840P)^2^+0.0562P] where P=(Fo^2^+2Fc^2^)/3'
_refine_ls_weighting_scheme calc
_refine_ls_wR_factor_gt 0.1125
_refine_ls_wR_factor_ref 0.1136
_reflns_number_gt 9697
_reflns_number_total 10046
_reflns_threshold_expression >2sigma(I)
_cod_data_source_file jo901581w_si_002_2.cif
_cod_data_source_block k80b_[L1]
_cod_depositor_comments
;
The following automatic conversions were performed:

'_symmetry_cell_setting' value 'Triclinic' changed to 'triclinic'
according to the built-in table from CIF Core dictionary named
'cif_core.dic' version 2.4.1 from 2010-06-29.

Automatic conversion script
Id: cif_fix_values 1646 2011-03-28 12:23:43Z adriana 
;
_cod_database_code 4025148

loop_
_symmetry_equiv_pos_as_xyz
'x, y, z'

loop_
_atom_site_label
_atom_site_type_symbol
_atom_site_fract_x
_atom_site_fract_y
_atom_site_fract_z
_atom_site_U_iso_or_equiv
_atom_site_adp_type
_atom_site_occupancy
_atom_site_symmetry_multiplicity
_atom_site_calc_flag
_atom_site_refinement_flags
_atom_site_disorder_assembly
_atom_site_disorder_group
O1 O -0.53826(14) -0.15768(15) 0.94969(14) 0.0314(3) Uani 1 1 d . . .
O2 O 0.18565(13) -0.63656(13) 0.79614(12) 0.0196(2) Uani 1 1 d . . .
O3 O 0.56950(13) 0.11522(13) 0.01967(12) 0.0193(2) Uani 1 1 d . . .
O4 O -0.14654(12) 0.59840(13) 0.18676(12) 0.0205(2) Uani 1 1 d . . .
O5 O -0.20299(14) 0.60592(14) 0.54397(14) 0.0243(2) Uani 1 1 d . . .
O6 O 0.52306(13) 0.20682(14) 0.30702(12) 0.0205(2) Uani 1 1 d . . .
N1 N -0.27349(13) 0.19387(14) 0.61833(12) 0.0129(2) Uani 1 1 d . . .
C2 C -0.40033(16) 0.17866(16) 0.60008(14) 0.0142(2) Uani 1 1 d . . .
H2A H -0.474(2) 0.281(2) 0.561(2) 0.011(4) Uiso 1 1 d . . .
H2B H -0.366(3) 0.133(3) 0.535(2) 0.021(5) Uiso 1 1 d . . .
C3 C -0.47237(16) 0.08842(17) 0.73260(15) 0.0145(2) Uani 1 1 d . . .
H3A H -0.500(2) 0.129(3) 0.804(2) 0.015(5) Uiso 1 1 d . . .
H3B H -0.557(2) 0.089(2) 0.717(2) 0.010(4) Uiso 1 1 d . . .
N4 N -0.37503(14) -0.07155(14) 0.77633(14) 0.0162(2) Uani 1 1 d . . .
H4N H -0.288(3) -0.105(3) 0.733(3) 0.033(7) Uiso 1 1 d . . .
C5 C -0.41626(17) -0.18042(17) 0.87841(15) 0.0158(3) Uani 1 1 d . . .
C6 C -0.30417(16) -0.34006(16) 0.90676(14) 0.0131(2) Uani 1 1 d . . .
N7 N -0.17006(14) -0.35688(14) 0.83526(13) 0.0139(2) Uani 1 1 d . . .
C8 C -0.34301(17) -0.46233(17) 1.00396(15) 0.0168(3) Uani 1 1 d . . .
H8 H -0.429(5) -0.444(5) 1.041(4) 0.067(11) Uiso 1 1 d . . .
C9 C -0.23856(17) -0.60849(18) 1.02756(15) 0.0175(3) Uani 1 1 d . . .
H9 H -0.269(3) -0.685(3) 1.093(2) 0.019(5) Uiso 1 1 d . . .
C10 C -0.09808(16) -0.62804(16) 0.95510(15) 0.0155(3) Uani 1 1 d . . .
H10 H -0.016(3) -0.722(3) 0.967(2) 0.021(5) Uiso 1 1 d . . .
C11 C -0.06871(15) -0.49837(16) 0.85979(14) 0.0131(2) Uani 1 1 d . . .
C12 C 0.08184(15) -0.51225(17) 0.77977(14) 0.0135(2) Uani 1 1 d . . .
N13 N 0.09370(14) -0.38020(15) 0.69106(14) 0.0181(3) Uani 1 1 d . . .
H13N H 0.017(3) -0.298(3) 0.676(2) 0.018(5) Uiso 1 1 d . . .
C14 C 0.23106(16) -0.36814(17) 0.60850(15) 0.0165(3) Uani 1 1 d . . .
H14A H 0.264(3) -0.431(3) 0.545(2) 0.020(5) Uiso 1 1 d . . .
H14B H 0.296(3) -0.404(3) 0.662(2) 0.019(5) Uiso 1 1 d . . .
C15 C 0.20469(16) -0.19785(16) 0.52634(15) 0.0153(3) Uani 1 1 d . . .
H15A H 0.142(3) -0.158(3) 0.462(2) 0.019(5) Uiso 1 1 d . . .
H15B H 0.150(3) -0.131(3) 0.590(2) 0.021(5) Uiso 1 1 d . . .
N16 N 0.33593(13) -0.16084(14) 0.45628(12) 0.0140(2) Uani 1 1 d . . .
C17 C 0.41566(17) -0.22569(17) 0.34895(15) 0.0162(3) Uani 1 1 d . . .
H17A H 0.346(3) -0.229(3) 0.316(2) 0.020(5) Uiso 1 1 d . . .
H17B H 0.500(3) -0.339(3) 0.383(3) 0.037(7) Uiso 1 1 d . . .
C18 C 0.50128(17) -0.13198(17) 0.23479(15) 0.0158(3) Uani 1 1 d . . .
H18A H 0.536(2) -0.174(2) 0.161(2) 0.014(5) Uiso 1 1 d . . .
H18B H 0.577(3) -0.137(3) 0.267(2) 0.016(5) Uiso 1 1 d . . .
N19 N 0.40484(14) 0.02863(15) 0.19161(13) 0.0158(2) Uani 1 1 d . . .
H19N H 0.316(3) 0.049(3) 0.239(2) 0.024(6) Uiso 1 1 d . . .
C20 C 0.44673(16) 0.13810(17) 0.09058(15) 0.0143(3) Uani 1 1 d . . .
C21 C 0.33469(15) 0.29793(16) 0.06410(14) 0.0135(2) Uani 1 1 d . . .
N22 N 0.19989(13) 0.31343(14) 0.13271(12) 0.0129(2) Uani 1 1 d . . .
C23 C 0.37576(16) 0.42120(17) -0.02794(15) 0.0162(3) Uani 1 1 d . . .
H23 H 0.468(3) 0.406(3) -0.077(3) 0.024(6) Uiso 1 1 d . . .
C24 C 0.27010(18) 0.56757(18) -0.05184(16) 0.0184(3) Uani 1 1 d . . .
H24 H 0.300(3) 0.660(3) -0.114(3) 0.028(6) Uiso 1 1 d . . .
C25 C 0.12868(17) 0.58514(17) 0.01615(15) 0.0173(3) Uani 1 1 d . . .
H25 H 0.055(3) 0.688(3) 0.005(3) 0.031(6) Uiso 1 1 d . . .
C26 C 0.09872(16) 0.45541(16) 0.10874(14) 0.0135(2) Uani 1 1 d . . .
C27 C -0.05137(16) 0.47129(16) 0.19103(14) 0.0142(2) Uani 1 1 d . . .
N28 N -0.07071(14) 0.33969(15) 0.26989(13) 0.0159(2) Uani 1 1 d . . .
H28N H -0.002(3) 0.250(3) 0.259(2) 0.017(5) Uiso 1 1 d . . .
C29 C -0.20286(16) 0.33432(18) 0.36723(15) 0.0175(3) Uani 1 1 d . . .
H29A H -0.266(3) 0.318(3) 0.334(3) 0.027(6) Uiso 1 1 d . . .
H29B H -0.250(3) 0.422(3) 0.381(3) 0.035(7) Uiso 1 1 d . . .
C30 C -0.15980(15) 0.19810(16) 0.49721(14) 0.0135(2) Uani 1 1 d . . .
H30A H -0.086(2) 0.208(2) 0.514(2) 0.009(4) Uiso 1 1 d . . .
H30B H -0.135(3) 0.118(3) 0.477(2) 0.022(5) Uiso 1 1 d . . .
C31 C -0.32469(16) 0.32434(17) 0.66425(15) 0.0158(2) Uani 1 1 d . . .
H31A H -0.357(2) 0.414(3) 0.598(2) 0.014(5) Uiso 1 1 d . . .
H31B H -0.409(2) 0.322(2) 0.727(2) 0.010(4) Uiso 1 1 d . . .
C32 C -0.21718(17) 0.32469(19) 0.73160(16) 0.0182(3) Uani 1 1 d . . .
H32A H -0.178(3) 0.227(3) 0.805(2) 0.021(5) Uiso 1 1 d . . .
H32B H -0.272(2) 0.407(2) 0.763(2) 0.012(4) Uiso 1 1 d . . .
N33 N -0.08755(16) 0.34988(16) 0.64122(14) 0.0176(2) Uani 1 1 d . . .
H33N H -0.016(3) 0.289(3) 0.650(2) 0.020(5) Uiso 1 1 d . . .
C34 C -0.09247(17) 0.48857(18) 0.55152(16) 0.0180(3) Uani 1 1 d . . .
C35 C 0.04790(17) 0.49284(18) 0.45577(16) 0.0176(3) Uani 1 1 d . . .
N36 N 0.15875(15) 0.35906(15) 0.46602(13) 0.0168(2) Uani 1 1 d . . .
C37 C 0.05541(19) 0.63236(19) 0.35934(18) 0.0226(3) Uani 1 1 d . . .
H37 H -0.025(3) 0.715(3) 0.357(2) 0.016(5) Uiso 1 1 d . . .
C38 C 0.18620(19) 0.6318(2) 0.27288(17) 0.0229(3) Uani 1 1 d . . .
H38 H 0.193(3) 0.728(3) 0.208(3) 0.036(7) Uiso 1 1 d . . .
C39 C 0.30280(18) 0.49461(19) 0.28452(16) 0.0199(3) Uani 1 1 d . . .
H39 H 0.398(3) 0.484(3) 0.231(2) 0.020(5) Uiso 1 1 d . . .
C40 C 0.28336(17) 0.36093(18) 0.38042(15) 0.0162(3) Uani 1 1 d . . .
C41 C 0.40771(17) 0.20895(18) 0.38849(15) 0.0169(3) Uani 1 1 d . . .
N42 N 0.38299(15) 0.08627(15) 0.48404(14) 0.0175(2) Uani 1 1 d . . .
H42N H 0.315(3) 0.096(2) 0.532(2) 0.012(5) Uiso 1 1 d . . .
C43 C 0.49259(17) -0.06732(18) 0.50446(16) 0.0185(3) Uani 1 1 d . . .
H43A H 0.558(2) -0.070(2) 0.421(2) 0.010(4) Uiso 1 1 d . . .
H43B H 0.543(3) -0.088(3) 0.576(2) 0.020(5) Uiso 1 1 d . . .
C44 C 0.42520(17) -0.18802(17) 0.55039(15) 0.0176(3) Uani 1 1 d . . .
H44A H 0.508(3) -0.290(3) 0.568(2) 0.021(5) Uiso 1 1 d . . .
H44B H 0.367(3) -0.193(3) 0.643(2) 0.020(5) Uiso 1 1 d . . .
O1W O -0.19294(15) 0.01601(16) 0.25390(14) 0.0241(2) Uani 1 1 d . . .
H1W1 H -0.177(4) -0.018(4) 0.196(3) 0.042(8) Uiso 1 1 d . . .
H1W2 H -0.274(4) 0.075(4) 0.253(3) 0.053(9) Uiso 1 1 d . . .
O2W O 0.07589(14) 0.03913(14) 0.22745(13) 0.0211(2) Uani 1 1 d . . .
H2W1 H -0.009(3) 0.037(3) 0.231(2) 0.025(6) Uiso 1 1 d . . .
H2W2 H 0.109(4) 0.047(3) 0.156(3) 0.035(7) Uiso 1 1 d . . .
O3W O 0.20170(13) 0.06932(14) -0.04818(12) 0.0204(2) Uani 1 1 d . . .
H3W1 H 0.292(4) -0.001(4) -0.054(3) 0.046(8) Uiso 1 1 d . . .
H3W2 H 0.195(3) 0.160(3) -0.092(3) 0.034(7) Uiso 1 1 d . . .
O4W O 0.14935(14) 0.04551(15) -0.27430(13) 0.0238(2) Uani 1 1 d . . .
H4W1 H 0.172(3) 0.035(3) -0.199(3) 0.038(7) Uiso 1 1 d . . .
H4W2 H 0.091(3) 0.007(3) -0.260(3) 0.025(6) Uiso 1 1 d . . .
O5W O -0.06582(14) -0.06608(14) -0.21812(13) 0.0218(2) Uani 1 1 d . . .
H5W1 H -0.095(3) -0.085(3) -0.137(3) 0.020(5) Uiso 1 1 d . . .
H5W2 H -0.129(3) -0.002(3) -0.253(3) 0.030(6) Uiso 1 1 d . . .
O6W O -0.16817(14) -0.10391(15) 0.05922(14) 0.0239(2) Uani 1 1 d . . .
H6W1 H -0.253(3) -0.045(3) 0.048(3) 0.025(6) Uiso 1 1 d . . .
H6W2 H -0.159(4) -0.189(4) 0.116(3) 0.044(8) Uiso 1 1 d . . .
O7W O -0.16252(17) -0.14007(18) 0.53418(16) 0.0344(3) Uani 1 1 d . . .
H7W1 H -0.183(4) -0.249(4) 0.567(4) 0.069(11) Uiso 1 1 d . . .
H7W2 H -0.152(3) -0.093(3) 0.427(3) 0.039(7) Uiso 1 1 d . . .

loop_
_atom_site_aniso_label
_atom_site_aniso_U_11
_atom_site_aniso_U_22
_atom_site_aniso_U_33
_atom_site_aniso_U_23
_atom_site_aniso_U_13
_atom_site_aniso_U_12
O1 0.0154(6) 0.0190(6) 0.0302(7) 0.0013(5) 0.0074(5) 0.0013(5)
O2 0.0132(5) 0.0130(5) 0.0255(6) -0.0046(4) 0.0003(4) -0.0031(4)
O3 0.0134(5) 0.0179(5) 0.0176(5) -0.0036(4) 0.0033(4) -0.0045(4)
O4 0.0137(5) 0.0130(5) 0.0247(6) -0.0045(4) 0.0011(4) -0.0012(4)
O5 0.0185(5) 0.0174(5) 0.0346(7) -0.0097(5) -0.0003(5) -0.0064(4)
O6 0.0176(5) 0.0238(5) 0.0189(5) -0.0078(4) 0.0023(4) -0.0097(4)
N1 0.0107(5) 0.0133(5) 0.0136(5) -0.0052(4) 0.0008(4) -0.0047(4)
C2 0.0126(6) 0.0145(6) 0.0142(6) -0.0032(5) -0.0021(5) -0.0056(5)
C3 0.0109(6) 0.0131(6) 0.0170(6) -0.0049(5) -0.0002(5) -0.0039(5)
N4 0.0111(6) 0.0123(5) 0.0201(6) -0.0046(5) 0.0009(4) -0.0033(5)
C5 0.0136(6) 0.0133(6) 0.0150(6) -0.0029(5) -0.0006(5) -0.0033(5)
C6 0.0110(6) 0.0129(6) 0.0132(6) -0.0041(5) -0.0003(4) -0.0039(5)
N7 0.0114(5) 0.0135(5) 0.0145(5) -0.0038(4) -0.0006(4) -0.0045(4)
C8 0.0119(6) 0.0170(7) 0.0164(6) -0.0038(5) 0.0017(5) -0.0056(5)
C9 0.0150(7) 0.0151(6) 0.0167(7) -0.0007(5) -0.0001(5) -0.0071(5)
C10 0.0131(6) 0.0129(6) 0.0164(6) -0.0025(5) -0.0009(5) -0.0048(5)
C11 0.0104(6) 0.0131(6) 0.0137(6) -0.0031(5) -0.0009(4) -0.0046(5)
C12 0.0107(6) 0.0137(6) 0.0141(6) -0.0038(5) -0.0007(5) -0.0044(5)
N13 0.0091(5) 0.0116(5) 0.0218(6) 0.0012(5) 0.0001(4) -0.0025(5)
C14 0.0099(6) 0.0143(6) 0.0178(6) -0.0006(5) 0.0014(5) -0.0054(5)
C15 0.0113(6) 0.0142(6) 0.0166(6) -0.0031(5) -0.0001(5) -0.0050(5)
N16 0.0104(5) 0.0153(5) 0.0142(5) -0.0045(4) 0.0007(4) -0.0052(4)
C17 0.0156(6) 0.0135(6) 0.0159(6) -0.0049(5) 0.0014(5) -0.0050(5)
C18 0.0133(6) 0.0129(6) 0.0156(6) -0.0040(5) 0.0017(5) -0.0038(5)
N19 0.0125(6) 0.0138(5) 0.0157(5) -0.0035(4) 0.0011(4) -0.0039(4)
C20 0.0116(6) 0.0152(6) 0.0145(6) -0.0057(5) -0.0009(5) -0.0037(5)
C21 0.0113(6) 0.0146(6) 0.0123(6) -0.0035(5) -0.0002(4) -0.0050(5)
N22 0.0110(5) 0.0143(5) 0.0113(5) -0.0034(4) -0.0003(4) -0.0048(4)
C23 0.0131(6) 0.0174(7) 0.0156(6) -0.0043(5) 0.0016(5) -0.0073(5)
C24 0.0186(7) 0.0154(7) 0.0162(6) -0.0022(5) 0.0018(5) -0.0083(6)
C25 0.0143(6) 0.0138(6) 0.0165(6) -0.0015(5) 0.0002(5) -0.0045(5)
C26 0.0110(6) 0.0152(6) 0.0124(6) -0.0038(5) -0.0009(4) -0.0047(5)
C27 0.0124(6) 0.0143(6) 0.0127(6) -0.0034(5) -0.0002(5) -0.0045(5)
N28 0.0115(5) 0.0147(6) 0.0153(5) -0.0037(4) 0.0025(4) -0.0040(5)
C29 0.0123(6) 0.0171(6) 0.0137(6) -0.0005(5) 0.0011(5) -0.0043(5)
C30 0.0103(6) 0.0123(6) 0.0146(6) -0.0045(5) 0.0001(4) -0.0030(5)
C31 0.0131(6) 0.0159(6) 0.0180(6) -0.0087(5) 0.0011(5) -0.0046(5)
C32 0.0167(7) 0.0225(7) 0.0176(6) -0.0094(6) 0.0017(5) -0.0095(6)
N33 0.0118(6) 0.0183(6) 0.0230(6) -0.0084(5) -0.0009(5) -0.0055(5)
C34 0.0158(7) 0.0204(7) 0.0223(7) -0.0098(6) -0.0001(5) -0.0098(6)
C35 0.0154(7) 0.0183(7) 0.0211(7) -0.0066(6) -0.0020(5) -0.0085(5)
N36 0.0168(6) 0.0187(6) 0.0170(6) -0.0061(5) -0.0009(5) -0.0094(5)
C37 0.0210(8) 0.0164(7) 0.0292(8) -0.0032(6) -0.0067(6) -0.0085(6)
C38 0.0229(8) 0.0210(7) 0.0243(8) -0.0027(6) -0.0046(6) -0.0117(6)
C39 0.0206(7) 0.0235(7) 0.0172(7) -0.0037(6) -0.0016(5) -0.0134(6)
C40 0.0164(6) 0.0187(6) 0.0166(6) -0.0068(5) -0.0020(5) -0.0085(5)
C41 0.0171(7) 0.0208(7) 0.0169(6) -0.0082(5) -0.0013(5) -0.0095(6)
N42 0.0138(6) 0.0196(6) 0.0190(6) -0.0086(5) 0.0027(5) -0.0077(5)
C43 0.0144(6) 0.0187(6) 0.0230(7) -0.0075(6) -0.0015(5) -0.0070(5)
C44 0.0163(6) 0.0169(6) 0.0180(6) -0.0036(5) -0.0035(5) -0.0064(5)
O1W 0.0198(6) 0.0235(6) 0.0257(6) -0.0062(5) -0.0035(5) -0.0073(5)
O2W 0.0192(5) 0.0220(5) 0.0202(6) -0.0051(4) -0.0019(4) -0.0086(4)
O3W 0.0137(5) 0.0138(5) 0.0245(6) -0.0044(4) 0.0009(4) -0.0022(4)
O4W 0.0216(6) 0.0303(6) 0.0206(6) -0.0084(5) 0.0003(4) -0.0132(5)
O5W 0.0153(5) 0.0192(5) 0.0223(6) -0.0024(4) -0.0036(4) -0.0033(4)
O6W 0.0150(5) 0.0152(5) 0.0290(6) -0.0025(5) 0.0004(4) -0.0028(4)
O7W 0.0332(7) 0.0313(7) 0.0363(7) -0.0119(6) -0.0041(6) -0.0103(6)

loop_
_atom_type_symbol
_atom_type_description
_atom_type_scat_dispersion_real
_atom_type_scat_dispersion_imag
_atom_type_scat_source
C C 0.0033 0.0016 'International Tables Vol C Tables 4.2.6.8 and 6.1.1.4'
H H 0.0000 0.0000 'International Tables Vol C Tables 4.2.6.8 and 6.1.1.4'
N N 0.0061 0.0033 'International Tables Vol C Tables 4.2.6.8 and 6.1.1.4'
O O 0.0106 0.0060 'International Tables Vol C Tables 4.2.6.8 and 6.1.1.4'

loop_
_geom_angle_atom_site_label_1
_geom_angle_atom_site_label_2
_geom_angle_atom_site_label_3
_geom_angle
_geom_angle_site_symmetry_1
_geom_angle_site_symmetry_3
_geom_angle_publ_flag
C31 N1 C30 114.63(11) . . ?
C31 N1 C2 109.40(11) . . ?
C30 N1 C2 111.98(11) . . ?
N1 C2 C3 112.23(12) . . ?
N1 C2 H2A 110.7(11) . . ?
C3 C2 H2A 109.3(12) . . ?
N1 C2 H2B 106.3(15) . . ?
C3 C2 H2B 112.2(15) . . ?
H2A C2 H2B 105.9(18) . . ?
N4 C3 C2 109.75(12) . . ?
N4 C3 H3A 110.0(13) . . ?
C2 C3 H3A 113.4(13) . . ?
N4 C3 H3B 106.4(13) . . ?
C2 C3 H3B 108.8(12) . . ?
H3A C3 H3B 108.3(18) . . ?
C5 N4 C3 122.91(13) . . ?
C5 N4 H4N 114.2(19) . . ?
C3 N4 H4N 122.6(19) . . ?
O1 C5 N4 124.35(14) . . ?
O1 C5 C6 119.61(13) . . ?
N4 C5 C6 116.05(13) . . ?
N7 C6 C8 123.14(14) . . ?
N7 C6 C5 117.33(12) . . ?
C8 C6 C5 119.53(13) . . ?
C6 N7 C11 118.06(12) . . ?
C9 C8 C6 118.60(14) . . ?
C9 C8 H8 124(3) . . ?
C6 C8 H8 118(3) . . ?
C8 C9 C10 119.05(13) . . ?
C8 C9 H9 115.6(15) . . ?
C10 C9 H9 125.4(15) . . ?
C9 C10 C11 118.39(14) . . ?
C9 C10 H10 126.2(15) . . ?
C11 C10 H10 115.3(15) . . ?
N7 C11 C10 122.74(13) . . ?
N7 C11 C12 116.50(12) . . ?
C10 C11 C12 120.76(13) . . ?
O2 C12 N13 123.13(13) . . ?
O2 C12 C11 122.47(13) . . ?
N13 C12 C11 114.40(13) . . ?
C12 N13 C14 122.91(13) . . ?
C12 N13 H13N 120.2(16) . . ?
C14 N13 H13N 116.7(16) . . ?
N13 C14 C15 108.16(12) . . ?
N13 C14 H14A 107.5(13) . . ?
C15 C14 H14A 111.3(13) . . ?
N13 C14 H14B 109.3(15) . . ?
C15 C14 H14B 109.0(15) . . ?
H14A C14 H14B 112(2) . . ?
N16 C15 C14 115.71(12) . . ?
N16 C15 H15A 108.1(14) . . ?
C14 C15 H15A 111.5(14) . . ?
N16 C15 H15B 104.6(13) . . ?
C14 C15 H15B 111.0(13) . . ?
H15A C15 H15B 105.2(19) . . ?
C17 N16 C15 112.72(12) . . ?
C17 N16 C44 115.22(12) . . ?
C15 N16 C44 112.52(11) . . ?
N16 C17 C18 112.98(12) . . ?
N16 C17 H17A 105.6(15) . . ?
C18 C17 H17A 110.4(15) . . ?
N16 C17 H17B 113.6(15) . . ?
C18 C17 H17B 103.2(15) . . ?
H17A C17 H17B 111(2) . . ?
N19 C18 C17 108.95(12) . . ?
N19 C18 H18A 111.8(13) . . ?
C17 C18 H18A 106.4(13) . . ?
N19 C18 H18B 106.7(14) . . ?
C17 C18 H18B 109.8(14) . . ?
H18A C18 H18B 113.2(19) . . ?
C20 N19 C18 123.17(13) . . ?
C20 N19 H19N 121.8(16) . . ?
C18 N19 H19N 115.0(16) . . ?
O3 C20 N19 124.21(14) . . ?
O3 C20 C21 119.99(13) . . ?
N19 C20 C21 115.80(12) . . ?
N22 C21 C23 123.49(13) . . ?
N22 C21 C20 117.22(12) . . ?
C23 C21 C20 119.29(12) . . ?
C21 N22 C26 117.69(12) . . ?
C24 C23 C21 118.27(13) . . ?
C24 C23 H23 120.3(16) . . ?
C21 C23 H23 121.3(16) . . ?
C25 C24 C23 118.88(14) . . ?
C25 C24 H24 121.9(15) . . ?
C23 C24 H24 119.1(15) . . ?
C24 C25 C26 118.75(14) . . ?
C24 C25 H25 119.6(16) . . ?
C26 C25 H25 121.4(16) . . ?
N22 C26 C25 122.89(13) . . ?
N22 C26 C27 116.94(12) . . ?
C25 C26 C27 120.13(13) . . ?
O4 C27 N28 123.53(13) . . ?
O4 C27 C26 121.34(13) . . ?
N28 C27 C26 115.11(13) . . ?
C27 N28 C29 122.00(13) . . ?
C27 N28 H28N 119.5(14) . . ?
C29 N28 H28N 118.4(14) . . ?
N28 C29 C30 108.49(12) . . ?
N28 C29 H29A 110.9(15) . . ?
C30 C29 H29A 107.3(15) . . ?
N28 C29 H29B 109.6(19) . . ?
C30 C29 H29B 112.8(18) . . ?
H29A C29 H29B 108(3) . . ?
N1 C30 C29 116.43(11) . . ?
N1 C30 H30A 108.1(13) . . ?
C29 C30 H30A 103.8(13) . . ?
N1 C30 H30B 109.3(16) . . ?
C29 C30 H30B 105.0(16) . . ?
H30A C30 H30B 114(2) . . ?
N1 C31 C32 115.60(12) . . ?
N1 C31 H31A 111.4(13) . . ?
C32 C31 H31A 111.0(14) . . ?
N1 C31 H31B 107.2(12) . . ?
C32 C31 H31B 107.9(12) . . ?
H31A C31 H31B 102.7(19) . . ?
N33 C32 C31 114.79(13) . . ?
N33 C32 H32A 104.2(14) . . ?
C31 C32 H32A 113.1(14) . . ?
N33 C32 H32B 109.1(13) . . ?
C31 C32 H32B 103.1(13) . . ?
H32A C32 H32B 112.7(18) . . ?
C34 N33 C32 121.62(14) . . ?
C34 N33 H33N 118(2) . . ?
C32 N33 H33N 119.6(19) . . ?
O5 C34 N33 123.73(15) . . ?
O5 C34 C35 121.14(14) . . ?
N33 C34 C35 115.12(14) . . ?
N36 C35 C37 123.27(14) . . ?
N36 C35 C34 116.88(13) . . ?
C37 C35 C34 119.82(14) . . ?
C35 N36 C40 117.51(13) . . ?
C38 C37 C35 118.20(15) . . ?
C38 C37 H37 124.5(14) . . ?
C35 C37 H37 117.3(14) . . ?
C39 C38 C37 119.09(15) . . ?
C39 C38 H38 122.4(18) . . ?
C37 C38 H38 118.5(18) . . ?
C38 C39 C40 118.57(14) . . ?
C38 C39 H39 124.4(14) . . ?
C40 C39 H39 117.0(14) . . ?
N36 C40 C39 123.29(14) . . ?
N36 C40 C41 117.70(13) . . ?
C39 C40 C41 119.00(13) . . ?
O6 C41 N42 125.02(15) . . ?
O6 C41 C40 119.07(13) . . ?
N42 C41 C40 115.91(13) . . ?
C41 N42 C43 122.11(14) . . ?
C41 N42 H42N 119.7(17) . . ?
C43 N42 H42N 117.9(17) . . ?
N42 C43 C44 112.44(12) . . ?
N42 C43 H43A 109.0(12) . . ?
C44 C43 H43A 108.7(12) . . ?
N42 C43 H43B 105.3(14) . . ?
C44 C43 H43B 109.4(14) . . ?
H43A C43 H43B 112.0(18) . . ?
N16 C44 C43 113.99(12) . . ?
N16 C44 H44A 113.7(13) . . ?
C43 C44 H44A 106.4(13) . . ?
N16 C44 H44B 111.3(13) . . ?
C43 C44 H44B 107.7(13) . . ?
H44A C44 H44B 102.9(19) . . ?
H1W1 O1W H1W2 106(3) . . ?
H2W1 O2W H2W2 101(3) . . ?
H3W1 O3W H3W2 115(3) . . ?
H4W1 O4W H4W2 114(3) . . ?
H5W1 O5W H5W2 106(3) . . ?
H6W1 O6W H6W2 116(3) . . ?
H7W1 O7W H7W2 107(3) . . ?

loop_
_geom_bond_atom_site_label_1
_geom_bond_atom_site_label_2
_geom_bond_distance
_geom_bond_site_symmetry_2
_geom_bond_publ_flag
O1 C5 1.2385(19) . ?
O2 C12 1.2384(19) . ?
O3 C20 1.2428(18) . ?
O4 C27 1.2361(18) . ?
O5 C34 1.235(2) . ?
O6 C41 1.2444(18) . ?
N1 C31 1.4730(18) . ?
N1 C30 1.4756(17) . ?
N1 C2 1.4772(18) . ?
C2 C3 1.525(2) . ?
C2 H2A 0.99(2) . ?
C2 H2B 0.93(2) . ?
C3 N4 1.4579(19) . ?
C3 H3A 0.96(2) . ?
C3 H3B 0.95(2) . ?
N4 C5 1.3257(19) . ?
N4 H4N 0.87(3) . ?
C5 C6 1.501(2) . ?
C6 N7 1.3373(18) . ?
C6 C8 1.390(2) . ?
N7 C11 1.3377(19) . ?
C8 C9 1.382(2) . ?
C8 H8 0.83(4) . ?
C9 C10 1.391(2) . ?
C9 H9 0.91(2) . ?
C10 C11 1.3976(19) . ?
C10 H10 0.96(3) . ?
C11 C12 1.5054(19) . ?
C12 N13 1.3302(19) . ?
N13 C14 1.4517(18) . ?
N13 H13N 0.86(3) . ?
C14 C15 1.538(2) . ?
C14 H14A 1.04(2) . ?
C14 H14B 0.89(2) . ?
C15 N16 1.4619(17) . ?
C15 H15A 0.95(2) . ?
C15 H15B 1.06(2) . ?
N16 C17 1.4581(19) . ?
N16 C44 1.4678(19) . ?
C17 C18 1.525(2) . ?
C17 H17A 0.93(2) . ?
C17 H17B 1.09(3) . ?
C18 N19 1.4596(19) . ?
C18 H18A 0.98(2) . ?
C18 H18B 0.94(2) . ?
N19 C20 1.3283(19) . ?
N19 H19N 0.89(3) . ?
C20 C21 1.5029(19) . ?
C21 N22 1.3345(17) . ?
C21 C23 1.3938(19) . ?
N22 C26 1.3407(18) . ?
C23 C24 1.387(2) . ?
C23 H23 0.91(3) . ?
C24 C25 1.387(2) . ?
C24 H24 1.02(3) . ?
C25 C26 1.393(2) . ?
C25 H25 0.97(3) . ?
C26 C27 1.507(2) . ?
C27 N28 1.3317(19) . ?
N28 C29 1.4542(18) . ?
N28 H28N 0.92(2) . ?
C29 C30 1.533(2) . ?
C29 H29A 0.95(3) . ?
C29 H29B 0.87(3) . ?
C30 H30A 0.89(2) . ?
C30 H30B 0.87(3) . ?
C31 C32 1.530(2) . ?
C31 H31A 0.90(2) . ?
C31 H31B 0.93(2) . ?
C32 N33 1.4508(19) . ?
C32 H32A 0.99(2) . ?
C32 H32B 0.94(2) . ?
N33 C34 1.339(2) . ?
N33 H33N 0.73(3) . ?
C34 C35 1.508(2) . ?
C35 N36 1.334(2) . ?
C35 C37 1.398(2) . ?
N36 C40 1.3386(19) . ?
C37 C38 1.387(2) . ?
C37 H37 0.89(2) . ?
C38 C39 1.380(2) . ?
C38 H38 0.96(3) . ?
C39 C40 1.391(2) . ?
C39 H39 0.96(3) . ?
C40 C41 1.513(2) . ?
C41 N42 1.327(2) . ?
N42 C43 1.454(2) . ?
N42 H42N 0.73(2) . ?
C43 C44 1.527(2) . ?
C43 H43A 0.96(2) . ?
C43 H43B 0.99(2) . ?
C44 H44A 1.00(2) . ?
C44 H44B 1.00(2) . ?
O1W H1W1 0.80(3) . ?
O1W H1W2 0.79(4) . ?
O2W H2W1 0.89(3) . ?
O2W H2W2 0.74(3) . ?
O3W H3W1 0.90(4) . ?
O3W H3W2 0.84(3) . ?
O4W H4W1 0.89(3) . ?
O4W H4W2 0.81(3) . ?
O5W H5W1 0.81(3) . ?
O5W H5W2 0.75(3) . ?
O6W H6W1 0.83(3) . ?
O6W H6W2 0.82(3) . ?
O7W H7W1 1.13(4) . ?
O7W H7W2 1.06(3) . ?

loop_
_geom_hbond_atom_site_label_D
_geom_hbond_atom_site_label_H
_geom_hbond_atom_site_label_A
_geom_hbond_distance_DH
_geom_hbond_distance_HA
_geom_hbond_distance_DA
_geom_hbond_angle_DHA
_geom_hbond_site_symmetry_A
N4 H4N N7 0.87(3) 2.25(3) 2.6995(18) 112(2) .
N4 H4N O7W 0.87(3) 2.26(3) 3.008(2) 144(2) .
N13 H13N O7W 0.86(3) 2.35(2) 3.088(2) 145(2) .
N19 H19N O2W 0.89(3) 2.58(3) 3.2614(18) 134(2) .
N28 H28N O2W 0.92(2) 2.12(2) 2.9792(18) 156(2) .
N33 H33N O4W 0.73(3) 2.29(3) 2.973(2) 158(3) 1_556
N42 H42N O4W 0.73(2) 2.31(2) 3.0014(18) 161(2) 1_556
N42 H42N N36 0.73(2) 2.39(2) 2.7156(19) 109(2) .
O1W H1W1 O6W 0.80(3) 2.03(3) 2.829(2) 172(3) .
O1W H1W2 O6 0.79(4) 2.00(4) 2.7585(19) 164(3) 1_455
O2W H2W1 O1W 0.89(3) 1.93(3) 2.8164(18) 175(2) .
O2W H2W2 O3W 0.74(3) 2.11(3) 2.8513(18) 180(3) .
O3W H3W1 O1 0.90(4) 1.78(4) 2.6702(17) 173(3) 1_654
O3W H3W2 O2 0.84(3) 1.90(3) 2.7399(16) 176(3) 1_564
O4W H4W1 O3W 0.89(3) 2.00(3) 2.8623(18) 166(3) .
O4W H4W2 O5W 0.81(3) 1.94(3) 2.7436(18) 173(3) .
O5W H5W1 O6W 0.81(3) 2.02(3) 2.8250(19) 172(2) .
O5W H5W2 N1 0.75(3) 2.13(3) 2.8697(17) 168(3) 1_554
O6W H6W1 O3 0.83(3) 1.85(3) 2.6653(17) 168(3) 1_455
O6W H6W2 O4 0.82(3) 1.95(3) 2.7234(17) 156(3) 1_545
O7W H7W2 O1W 1.06(3) 1.83(3) 2.859(2) 163(3) .

loop_
_geom_torsion_atom_site_label_1
_geom_torsion_atom_site_label_2
_geom_torsion_atom_site_label_3
_geom_torsion_atom_site_label_4
_geom_torsion
_geom_torsion_site_symmetry_1
_geom_torsion_site_symmetry_2
_geom_torsion_site_symmetry_3
_geom_torsion_site_symmetry_4
_geom_torsion_publ_flag
C31 N1 C2 C3 -83.87(14) . . . . ?
C30 N1 C2 C3 147.91(12) . . . . ?
N1 C2 C3 N4 -68.77(15) . . . . ?
C2 C3 N4 C5 -170.94(14) . . . . ?
C3 N4 C5 O1 -2.7(3) . . . . ?
C3 N4 C5 C6 177.77(12) . . . . ?
O1 C5 C6 N7 -174.04(15) . . . . ?
N4 C5 C6 N7 5.6(2) . . . . ?
O1 C5 C6 C8 6.2(2) . . . . ?
N4 C5 C6 C8 -174.21(14) . . . . ?
C8 C6 N7 C11 -0.5(2) . . . . ?
C5 C6 N7 C11 179.69(12) . . . . ?
N7 C6 C8 C9 -0.4(2) . . . . ?
C5 C6 C8 C9 179.38(13) . . . . ?
C6 C8 C9 C10 1.0(2) . . . . ?
C8 C9 C10 C11 -0.7(2) . . . . ?
C6 N7 C11 C10 0.9(2) . . . . ?
C6 N7 C11 C12 -178.54(12) . . . . ?
C9 C10 C11 N7 -0.2(2) . . . . ?
C9 C10 C11 C12 179.13(14) . . . . ?
N7 C11 C12 O2 177.99(14) . . . . ?
C10 C11 C12 O2 -1.4(2) . . . . ?
N7 C11 C12 N13 -1.71(19) . . . . ?
C10 C11 C12 N13 178.88(13) . . . . ?
O2 C12 N13 C14 -2.5(2) . . . . ?
C11 C12 N13 C14 177.17(13) . . . . ?
C12 N13 C14 C15 -176.07(14) . . . . ?
N13 C14 C15 N16 169.16(12) . . . . ?
C14 C15 N16 C17 65.92(16) . . . . ?
C14 C15 N16 C44 -66.45(16) . . . . ?
C15 N16 C17 C18 151.69(13) . . . . ?
C44 N16 C17 C18 -77.29(16) . . . . ?
N16 C17 C18 N19 -49.56(17) . . . . ?
C17 C18 N19 C20 -177.81(14) . . . . ?
C18 N19 C20 O3 2.6(2) . . . . ?
C18 N19 C20 C21 -177.51(12) . . . . ?
O3 C20 C21 N22 172.44(13) . . . . ?
N19 C20 C21 N22 -7.50(19) . . . . ?
O3 C20 C21 C23 -8.4(2) . . . . ?
N19 C20 C21 C23 171.71(14) . . . . ?
C23 C21 N22 C26 1.5(2) . . . . ?
C20 C21 N22 C26 -179.29(12) . . . . ?
N22 C21 C23 C24 -1.5(2) . . . . ?
C20 C21 C23 C24 179.32(13) . . . . ?
C21 C23 C24 C25 -0.2(2) . . . . ?
C23 C24 C25 C26 1.7(2) . . . . ?
C21 N22 C26 C25 0.1(2) . . . . ?
C21 N22 C26 C27 -177.70(12) . . . . ?
C24 C25 C26 N22 -1.7(2) . . . . ?
C24 C25 C26 C27 176.03(14) . . . . ?
N22 C26 C27 O4 171.85(13) . . . . ?
C25 C26 C27 O4 -6.0(2) . . . . ?
N22 C26 C27 N28 -6.26(19) . . . . ?
C25 C26 C27 N28 175.86(14) . . . . ?
O4 C27 N28 C29 -5.4(2) . . . . ?
C26 C27 N28 C29 172.66(13) . . . . ?
C27 N28 C29 C30 -139.88(14) . . . . ?
C31 N1 C30 C29 -61.77(17) . . . . ?
C2 N1 C30 C29 63.62(16) . . . . ?
N28 C29 C30 N1 166.42(12) . . . . ?
C30 N1 C31 C32 -72.57(16) . . . . ?
C2 N1 C31 C32 160.70(12) . . . . ?
N1 C31 C32 N33 68.49(17) . . . . ?
C31 C32 N33 C34 74.61(18) . . . . ?
C32 N33 C34 O5 4.6(2) . . . . ?
C32 N33 C34 C35 -174.21(13) . . . . ?
O5 C34 C35 N36 -175.92(14) . . . . ?
N33 C34 C35 N36 3.0(2) . . . . ?
O5 C34 C35 C37 2.1(2) . . . . ?
N33 C34 C35 C37 -179.01(14) . . . . ?
C37 C35 N36 C40 1.2(2) . . . . ?
C34 C35 N36 C40 179.11(13) . . . . ?
N36 C35 C37 C38 -2.0(2) . . . . ?
C34 C35 C37 C38 -179.90(15) . . . . ?
C35 C37 C38 C39 0.4(2) . . . . ?
C37 C38 C39 C40 1.8(2) . . . . ?
C35 N36 C40 C39 1.3(2) . . . . ?
C35 N36 C40 C41 -177.98(13) . . . . ?
C38 C39 C40 N36 -2.8(2) . . . . ?
C38 C39 C40 C41 176.48(14) . . . . ?
N36 C40 C41 O6 177.55(14) . . . . ?
C39 C40 C41 O6 -1.7(2) . . . . ?
N36 C40 C41 N42 -2.07(19) . . . . ?
C39 C40 C41 N42 178.64(14) . . . . ?
O6 C41 N42 C43 0.8(2) . . . . ?
C40 C41 N42 C43 -179.61(13) . . . . ?
C41 N42 C43 C44 -146.08(14) . . . . ?
C17 N16 C44 C43 87.76(16) . . . . ?
C15 N16 C44 C43 -141.13(13) . . . . ?
N42 C43 C44 N16 58.08(18) . . . . ?
